data_7159795
loop_
_publ_author_name
'Blechschmidt, Daniel R.'
'Mergendahl, Cal'
'Kass, Steven R.'

_publ_section_title
;
 Metallocenium incorporated charge-enhanced thiourea catalysts
;
_journal_issue 9
_journal_name_full 'Organic &amp; Biomolecular Chemistry'
_journal_page_first 1788
_journal_page_last 1793
_journal_paper_doi 10.1039/D3OB02007J
_journal_volume 22
_journal_year 2024
_chemical_formula_moiety 'C17 H16 Co F6 N2 P S'
_chemical_formula_sum 'C17 H16 Co F6 N2 P S'
_chemical_formula_weight 484.28
_chemical_melting_point 162(3)
_chemical_name_common 'cobaltocenium thiourea hexafluorophosphate'
_chemical_name_systematic 'N-Cobaltocenium-N'-phenylthiourea hexafluorophosphate'
_space_group_crystal_system orthorhombic
_space_group_IT_number 19
_space_group_name_Hall 'P 2ac 2ab'
_space_group_name_H-M_alt 'P 21 21 21'
_atom_sites_solution_hydrogens mixed
_audit_creation_method SHELXL-2018/3
_audit_update_record
;
2023-05-23 deposited with the CCDC.	2024-01-26 downloaded from the CCDC.
;
_cell_angle_alpha 90
_cell_angle_beta 90
_cell_angle_gamma 90
_cell_formula_units_Z 8
_cell_length_a 9.9480(4)
_cell_length_b 13.3446(5)
_cell_length_c 27.6271(9)
_cell_measurement_reflns_used 9948
_cell_measurement_temperature 125(2)
_cell_measurement_theta_max 29.49
_cell_measurement_theta_min 2.18
_cell_volume 3667.6(2)
_computing_cell_refinement 'SAINT, Bruker'
_computing_data_collection 'APEX3, Bruker'
_computing_data_reduction 'SAINT, Bruker'
_computing_molecular_graphics 'Bruker SHELXTL'
_computing_publication_material 'Bruker SHELXTL'
_computing_structure_refinement 'SHELXL-2018/3 (Sheldrick, 2018)'
_computing_structure_solution 'SHELXT 2014/5 (Sheldrick, 2014)'
_diffrn_ambient_temperature 125(2)
_diffrn_measured_fraction_theta_full 0.999
_diffrn_measured_fraction_theta_max 0.998
_diffrn_measurement_device_type 'Bruker PHOTON-III'
_diffrn_measurement_method '\f and \w scans'
_diffrn_radiation_type MoK\a
_diffrn_radiation_wavelength 0.71073
_diffrn_reflns_av_R_equivalents 0.0416
_diffrn_reflns_av_unetI/netI 0.0495
_diffrn_reflns_Laue_measured_fraction_full 0.999
_diffrn_reflns_Laue_measured_fraction_max 0.998
_diffrn_reflns_limit_h_max 14
_diffrn_reflns_limit_h_min -13
_diffrn_reflns_limit_k_max 19
_diffrn_reflns_limit_k_min -16
_diffrn_reflns_limit_l_max 39
_diffrn_reflns_limit_l_min -31
_diffrn_reflns_number 34402
_diffrn_reflns_point_group_measured_fraction_full 0.999
_diffrn_reflns_point_group_measured_fraction_max 0.995
_diffrn_reflns_theta_full 25.242
_diffrn_reflns_theta_max 30.513
_diffrn_reflns_theta_min 2.122
_exptl_absorpt_coefficient_mu 1.201
_exptl_absorpt_correction_type multi-scan
_exptl_absorpt_process_details 'SADABS, R. Blessing, 1995'
_exptl_crystal_colour orange
_exptl_crystal_density_diffrn 1.754
_exptl_crystal_description block
_exptl_crystal_F_000 1952
_exptl_crystal_recrystallization_method 'Vapour deposition'
_exptl_crystal_size_max 0.150
_exptl_crystal_size_mid 0.150
_exptl_crystal_size_min 0.120
_exptl_transmission_factor_max 0.8658
_exptl_transmission_factor_min 0.8351
_refine_diff_density_max 1.143
_refine_diff_density_min -0.524
_refine_diff_density_rms 0.079
_refine_ls_abs_structure_details
; 
 Flack x determined using 3627 quotients [(I+)-(I-)]/[(I+)+(I-)] 
 (Parsons, Flack and Wagner, Acta Cryst. B69 (2013) 249-259). 
;
_refine_ls_abs_structure_Flack -0.002(6)
_refine_ls_extinction_method none
_refine_ls_goodness_of_fit_ref 1.055
_refine_ls_hydrogen_treatment mixed
_refine_ls_matrix_type full
_refine_ls_number_parameters 544
_refine_ls_number_reflns 11142
_refine_ls_number_restraints 126
_refine_ls_restrained_S_all 1.099
_refine_ls_R_factor_all 0.0553
_refine_ls_R_factor_gt 0.0443
_refine_ls_shift/su_max 0.006
_refine_ls_shift/su_mean 0.000
_refine_ls_structure_factor_coef Fsqd
_refine_ls_weighting_details 'w=1/[\s^2^(Fo^2^)+(0.0445P)^2^+2.5531P] where P=(Fo^2^+2Fc^2^)/3'
_refine_ls_weighting_scheme calc
_refine_ls_wR_factor_gt 0.1004
_refine_ls_wR_factor_ref 0.1063
_reflns_Friedel_coverage 0.800
_reflns_Friedel_fraction_full 0.998
_reflns_Friedel_fraction_max 0.992
_reflns_number_gt 9617
_reflns_number_total 11142
_reflns_threshold_expression 'I > 2\s(I)'
_cod_data_source_file d3ob02007j2.cif
_cod_data_source_block mo_19157_0m_a
_cod_depositor_comments
;
The following automatic conversions were performed:

data item '_chemical_melting_point' value '159.8 -- 164.9' was
changed to '162(3)' -- the average value was taken and precision was
estimated.

Automatic conversion script
Id: cif_fix_values 8170 2020-07-09 18:12:32Z antanas 

 Adding full bibliography for 7159795.cif.
;
_cod_database_code 7159795
_shelx_shelxl_version_number 2018/3
_shelx_space_group_comment
; 
The symmetry employed for this shelxl refinement is uniquely defined 
by the following loop, which should always be used as a source of 
symmetry information in preference to the above space-group names. 
They are only intended as comments. 
;
_exptl_absorpt_special_details 'micro-focus sealed tube'

loop_
_space_group_symop_operation_xyz
'x, y, z'
'-x+1/2, -y, z+1/2'
'-x, y+1/2, -z+1/2'
'x+1/2, -y+1/2, -z'

loop_
_atom_site_label
_atom_site_type_symbol
_atom_site_fract_x
_atom_site_fract_y
_atom_site_fract_z
_atom_site_U_iso_or_equiv
_atom_site_adp_type
_atom_site_occupancy
_atom_site_site_symmetry_order
_atom_site_calc_flag
_atom_site_refinement_flags_posn
_atom_site_refinement_flags_adp
_atom_site_refinement_flags_occupancy
_atom_site_disorder_assembly
_atom_site_disorder_group
Co1 Co -0.03393(5) 0.47228(4) 0.46930(2) 0.02018(11) Uani 1 1 d . . . . .
C1 C 0.5375(4) 0.6745(3) 0.42857(14) 0.0220(7) Uani 1 1 d . . . . .
N1 N 0.4311(4) 0.6038(3) 0.43397(15) 0.0288(8) Uani 1 1 d . . . . .
H1 H 0.445(6) 0.544(5) 0.446(2) 0.044(16) Uiso 1 1 d . . . . .
S1 S 0.23199(11) 0.72787(8) 0.41050(4) 0.0245(2) Uani 1 1 d . . . . .
Co2 Co 0.35601(5) 0.02929(4) 0.28340(2) 0.02106(12) Uani 1 1 d . . . . .
H2AA H 0.283(5) 0.471(5) 0.417(2) 0.037(14) Uiso 1 1 d . . . . .
C2 C 0.5588(4) 0.7221(3) 0.38466(15) 0.0257(9) Uani 1 1 d . . . . .
H2 H 0.498914 0.710951 0.358416 0.031 Uiso 1 1 calc R U . . .
N2 N 0.2354(4) 0.5269(3) 0.41834(14) 0.0269(7) Uani 1 1 d . . . . .
S2 S 0.68377(11) 0.10401(8) 0.21325(4) 0.0250(2) Uani 1 1 d . . . . .
P1A P 0.5136(8) 0.3332(6) 0.3710(3) 0.0270(7) Uani 0.652(6) 1 d D U P A 1
F1A F 0.5400(9) 0.2969(5) 0.31626(19) 0.0763(18) Uani 0.652(6) 1 d D U P A 1
F2A F 0.5965(8) 0.4316(5) 0.3640(3) 0.081(2) Uani 0.652(6) 1 d D U P A 1
F3A F 0.6365(6) 0.2683(5) 0.3886(2) 0.0601(14) Uani 0.652(6) 1 d D U P A 1
F4A F 0.3867(6) 0.3901(5) 0.3492(2) 0.0601(14) Uani 0.652(6) 1 d D U P A 1
F5A F 0.4280(8) 0.2357(5) 0.3789(3) 0.081(2) Uani 0.652(6) 1 d D U P A 1
F6A F 0.4688(10) 0.3663(5) 0.42359(18) 0.0763(18) Uani 0.652(6) 1 d D U P A 1
P1B P 0.5254(17) 0.3430(12) 0.3726(6) 0.0270(7) Uani 0.348(6) 1 d D U P A 2
F1B F 0.4621(13) 0.3015(10) 0.3258(3) 0.071(3) Uani 0.348(6) 1 d D U P A 2
F2B F 0.4740(16) 0.4493(8) 0.3563(4) 0.080(3) Uani 0.348(6) 1 d D U P A 2
F3B F 0.6578(9) 0.3579(10) 0.3427(4) 0.064(3) Uani 0.348(6) 1 d D U P A 2
F4B F 0.3901(10) 0.3298(10) 0.4030(4) 0.064(3) Uani 0.348(6) 1 d D U P A 2
F5B F 0.5642(16) 0.2329(8) 0.3859(4) 0.080(3) Uani 0.348(6) 1 d D U P A 2
F6B F 0.5883(13) 0.3829(10) 0.4197(3) 0.071(3) Uani 0.348(6) 1 d D U P A 2
P2 P 0.95589(13) 0.09548(9) 0.42744(4) 0.0282(2) Uani 1 1 d . . . . .
F7 F 0.8505(4) 0.1637(3) 0.45409(15) 0.0649(11) Uani 1 1 d . . . . .
C7 C 0.3018(4) 0.6166(3) 0.42105(14) 0.0216(8) Uani 1 1 d . . . . .
C6 C 0.6235(5) 0.6915(3) 0.46699(16) 0.0279(9) Uani 1 1 d . . . . .
H6 H 0.608178 0.659715 0.497256 0.034 Uiso 1 1 calc R U . . .
C5 C 0.7324(5) 0.7555(4) 0.46104(17) 0.0305(10) Uani 1 1 d . . . . .
H5 H 0.792003 0.767252 0.487315 0.037 Uiso 1 1 calc R U . . .
N4 N 0.6563(4) 0.0866(3) 0.30894(12) 0.0222(7) Uani 1 1 d . . . . .
H4A H 0.675(6) 0.121(4) 0.337(2) 0.039(15) Uiso 1 1 d . . . . .
C4 C 0.7544(5) 0.8018(3) 0.41744(16) 0.0281(9) Uani 1 1 d . . . . .
H4 H 0.829648 0.844879 0.413507 0.034 Uiso 1 1 calc R U . . .
F8 F 0.9431(6) 0.0146(3) 0.46879(13) 0.0820(15) Uani 1 1 d . . . . .
C8 C 0.0990(4) 0.5082(3) 0.41362(15) 0.0247(8) Uani 1 1 d . . . . .
F9 F 0.8376(4) 0.0419(3) 0.39802(13) 0.0613(10) Uani 1 1 d . . . . .
C9 C -0.0133(4) 0.5734(3) 0.41418(15) 0.0269(9) Uani 1 1 d . . . . .
H9 H -0.010259 0.648002 0.417657 0.032 Uiso 1 1 calc R U . . .
F10 F 1.0619(4) 0.0268(4) 0.40066(16) 0.0835(14) Uani 1 1 d . . . . .
C10 C -0.1310(5) 0.5143(4) 0.40839(16) 0.0302(9) Uani 1 1 d . . . . .
H10 H -0.225252 0.540190 0.406553 0.036 Uiso 1 1 calc R U . . .
F11 F 0.9649(5) 0.1763(3) 0.38441(13) 0.0719(13) Uani 1 1 d . . . . .
C11 C -0.0915(5) 0.4114(4) 0.40587(17) 0.0333(10) Uani 1 1 d . . . . .
H11 H -0.152899 0.352684 0.401683 0.040 Uiso 1 1 calc R U . . .
F12 F 1.0714(3) 0.1523(3) 0.45542(14) 0.0591(10) Uani 1 1 d . . . . .
C12 C 0.0494(5) 0.4077(3) 0.41001(15) 0.0274(9) Uani 1 1 d . . . . .
H12 H 0.105574 0.345543 0.409837 0.033 Uiso 1 1 calc R U . . .
N3 N 0.8293(4) 0.1846(3) 0.28577(13) 0.0259(7) Uani 1 1 d . . . . .
H3A H 0.841(5) 0.174(3) 0.3189(16) 0.014(11) Uiso 1 1 d . . . . .
C3 C 0.6672(5) 0.7860(4) 0.37909(16) 0.0302(9) Uani 1 1 d . . . . .
H3 H 0.681809 0.818834 0.349054 0.036 Uiso 1 1 calc R U . . .
C19 C 0.9990(5) 0.3092(3) 0.28935(17) 0.0296(9) Uani 1 1 d . . . . .
H19 H 0.993027 0.303451 0.323563 0.036 Uiso 1 1 calc R U . . .
C20 C 1.0885(5) 0.3761(4) 0.2695(2) 0.0349(11) Uani 1 1 d . . . . .
H20 H 1.143968 0.415792 0.289866 0.042 Uiso 1 1 calc R U . . .
C21 C 1.0975(5) 0.3854(4) 0.2195(2) 0.0371(11) Uani 1 1 d . . . . .
H21 H 1.159230 0.431032 0.205278 0.044 Uiso 1 1 calc R U . . .
C22 C 1.0153(6) 0.3274(4) 0.1911(2) 0.0424(12) Uani 1 1 d . . . . .
H22 H 1.019799 0.334887 0.156896 0.051 Uiso 1 1 calc R U . . .
C23 C 0.9265(5) 0.2587(4) 0.21026(17) 0.0353(11) Uani 1 1 d . . . . .
H23 H 0.872569 0.218118 0.189725 0.042 Uiso 1 1 calc R U . . .
C24 C 0.7264(4) 0.1274(3) 0.27019(14) 0.0197(7) Uani 1 1 d . . . . .
C25 C 0.5525(4) 0.0173(3) 0.30788(14) 0.0216(7) Uani 1 1 d . . . . .
C26 C 0.5217(4) -0.0587(3) 0.27323(16) 0.0250(8) Uani 1 1 d . . . . .
H26 H 0.569278 -0.070440 0.241852 0.030 Uiso 1 1 calc R U . . .
C27 C 0.4115(5) -0.1154(3) 0.29178(19) 0.0325(10) Uani 1 1 d . . . . .
H27 H 0.368740 -0.174407 0.275668 0.039 Uiso 1 1 calc R U . . .
C28 C 0.3724(5) -0.0733(4) 0.33685(18) 0.0355(11) Uani 1 1 d . . . . .
H28 H 0.297679 -0.097681 0.358004 0.043 Uiso 1 1 calc R U . . .
C29 C 0.4583(5) 0.0096(3) 0.34665(15) 0.0301(9) Uani 1 1 d . . . . .
H29 H 0.453800 0.054236 0.375679 0.036 Uiso 1 1 calc R U . . .
C30 C 0.3348(5) 0.1660(3) 0.25144(19) 0.0333(11) Uani 1 1 d . . . . .
H30 H 0.406652 0.217932 0.247941 0.040 Uiso 1 1 calc R U . . .
C31 C 0.3063(5) 0.0886(4) 0.21820(19) 0.0352(10) Uani 1 1 d . . . . .
H31 H 0.353870 0.076270 0.186888 0.042 Uiso 1 1 calc R U . . .
C32 C 0.1975(5) 0.0326(4) 0.23661(19) 0.0370(11) Uani 1 1 d . . . . .
H32 H 0.155791 -0.027035 0.220693 0.044 Uiso 1 1 calc R U . . .
C33 C 0.1603(5) 0.0727(4) 0.2821(2) 0.0398(12) Uani 1 1 d . . . . .
H33 H 0.086800 0.047678 0.303634 0.048 Uiso 1 1 calc R U . . .
C34 C 0.2460(5) 0.1557(4) 0.2911(2) 0.0388(12) Uani 1 1 d . . . . .
H34 H 0.243802 0.199510 0.320453 0.047 Uiso 1 1 calc R U . . .
C13 C 0.0685(5) 0.4875(4) 0.53228(16) 0.0344(11) Uani 1 1 d . . . . .
H13 H 0.163533 0.510900 0.535549 0.041 Uiso 1 1 calc R U . . .
C14 C -0.0469(6) 0.5493(4) 0.53285(16) 0.0348(11) Uani 1 1 d . . . . .
H14 H -0.047862 0.623818 0.536526 0.042 Uiso 1 1 calc R U . . .
C15 C -0.1609(5) 0.4867(4) 0.52713(17) 0.0371(11) Uani 1 1 d . . . . .
H15 H -0.256659 0.509344 0.525816 0.045 Uiso 1 1 calc R U . . .
C16 C -0.1151(5) 0.3866(4) 0.52276(18) 0.0348(11) Uani 1 1 d . . . . .
H16 H -0.173019 0.326098 0.518029 0.042 Uiso 1 1 calc R U . . .
C18 C 0.9175(4) 0.2500(3) 0.26058(16) 0.0238(8) Uani 1 1 d . . . . .
C17 C 0.0271(5) 0.3872(4) 0.52581(16) 0.0332(10) Uani 1 1 d . . . . .
H17 H 0.087212 0.327244 0.524003 0.040 Uiso 1 1 calc R U . . .

loop_
_atom_site_aniso_label
_atom_site_aniso_U_11
_atom_site_aniso_U_22
_atom_site_aniso_U_33
_atom_site_aniso_U_23
_atom_site_aniso_U_13
_atom_site_aniso_U_12
Co1 0.0185(2) 0.0195(2) 0.0226(2) -0.0009(2) 0.0012(2) -0.0028(2)
C1 0.0212(19) 0.0171(17) 0.0276(18) 0.0001(15) 0.0017(17) 0.0006(15)
N1 0.0229(18) 0.0204(17) 0.043(2) 0.0099(16) 0.0002(16) 0.0015(14)
S1 0.0279(5) 0.0197(5) 0.0258(5) 0.0038(4) 0.0016(4) 0.0015(4)
Co2 0.0212(2) 0.0157(2) 0.0263(2) 0.0017(2) 0.0011(2) -0.0018(2)
C2 0.023(2) 0.029(2) 0.0253(18) -0.0016(16) -0.0001(16) -0.0015(17)
N2 0.0213(16) 0.0185(16) 0.041(2) 0.0013(17) 0.0059(15) 0.0020(15)
S2 0.0289(5) 0.0272(5) 0.0191(4) -0.0009(4) -0.0034(4) -0.0056(4)
P1A 0.0336(15) 0.0184(15) 0.0290(7) 0.0010(9) -0.0033(9) 0.0025(11)
F1A 0.139(5) 0.056(3) 0.0336(18) 0.0002(17) 0.010(3) 0.041(3)
F2A 0.100(4) 0.052(3) 0.092(3) 0.038(2) -0.040(3) -0.048(3)
F3A 0.045(2) 0.070(3) 0.066(2) 0.033(2) -0.0121(19) 0.012(2)
F4A 0.045(2) 0.070(3) 0.066(2) 0.033(2) -0.0121(19) 0.012(2)
F5A 0.100(4) 0.052(3) 0.092(3) 0.038(2) -0.040(3) -0.048(3)
F6A 0.139(5) 0.056(3) 0.0336(18) 0.0002(17) 0.010(3) 0.041(3)
P1B 0.0336(15) 0.0184(15) 0.0290(7) 0.0010(9) -0.0033(9) 0.0025(11)
F1B 0.078(5) 0.102(6) 0.034(3) -0.009(4) -0.014(4) -0.038(5)
F2B 0.114(7) 0.057(5) 0.070(5) 0.016(4) 0.033(5) 0.039(5)
F3B 0.039(4) 0.099(6) 0.053(4) 0.022(4) 0.012(3) 0.001(4)
F4B 0.039(4) 0.099(6) 0.053(4) 0.022(4) 0.012(3) 0.001(4)
F5B 0.114(7) 0.057(5) 0.070(5) 0.016(4) 0.033(5) 0.039(5)
F6B 0.078(5) 0.102(6) 0.034(3) -0.009(4) -0.014(4) -0.038(5)
P2 0.0302(6) 0.0238(5) 0.0306(5) 0.0037(4) -0.0053(5) -0.0024(5)
F7 0.042(2) 0.077(3) 0.075(3) -0.022(2) -0.0004(18) 0.015(2)
C7 0.0245(19) 0.0196(18) 0.0207(17) 0.0039(15) 0.0050(15) -0.0012(15)
C6 0.029(2) 0.031(2) 0.0244(18) 0.0024(17) -0.0004(18) 0.0032(18)
C5 0.024(2) 0.035(2) 0.033(2) -0.0081(19) -0.0046(18) -0.0011(18)
N4 0.0260(18) 0.0228(16) 0.0178(14) -0.0022(13) -0.0037(13) -0.0010(14)
C4 0.024(2) 0.024(2) 0.036(2) -0.0060(18) 0.0019(18) -0.0010(16)
F8 0.153(4) 0.045(2) 0.0482(19) 0.0225(17) -0.026(3) -0.016(3)
C8 0.024(2) 0.026(2) 0.0244(18) -0.0013(16) 0.0044(16) -0.0026(15)
F9 0.069(2) 0.061(2) 0.054(2) 0.0041(18) -0.0253(18) -0.027(2)
C9 0.025(2) 0.028(2) 0.0273(19) 0.0033(17) 0.0031(17) 0.0010(17)
F10 0.074(3) 0.099(3) 0.077(3) -0.043(3) -0.004(2) 0.033(3)
C10 0.023(2) 0.041(3) 0.0269(19) 0.0014(19) -0.0050(17) 0.0016(19)
F11 0.119(4) 0.051(2) 0.0461(18) 0.0160(16) -0.012(2) -0.029(2)
C11 0.029(2) 0.037(3) 0.034(2) -0.013(2) -0.0037(19) -0.005(2)
F12 0.0344(18) 0.072(2) 0.071(2) -0.019(2) -0.0150(17) -0.0049(17)
C12 0.027(2) 0.027(2) 0.0280(19) -0.0118(17) 0.0030(17) -0.0032(18)
N3 0.0258(19) 0.0296(18) 0.0224(16) -0.0028(15) -0.0037(15) -0.0064(14)
C3 0.028(2) 0.033(2) 0.030(2) 0.0094(18) 0.0057(18) -0.0035(19)
C19 0.027(2) 0.025(2) 0.037(2) -0.0063(18) -0.0047(18) 0.0006(16)
C20 0.024(2) 0.025(2) 0.055(3) -0.005(2) -0.003(2) -0.0018(18)
C21 0.022(2) 0.034(3) 0.055(3) 0.000(2) 0.007(2) -0.0008(18)
C22 0.035(3) 0.051(3) 0.041(3) 0.001(2) 0.013(2) -0.012(2)
C23 0.029(2) 0.046(3) 0.031(2) -0.009(2) 0.0039(19) -0.012(2)
C24 0.0189(18) 0.0193(18) 0.0210(17) -0.0013(14) -0.0016(14) 0.0035(14)
C25 0.0212(18) 0.0215(19) 0.0220(16) 0.0046(15) -0.0029(14) 0.0028(15)
C26 0.025(2) 0.0164(17) 0.034(2) 0.0007(15) -0.0055(17) 0.0036(15)
C27 0.037(2) 0.0122(18) 0.048(3) 0.0078(18) -0.004(2) -0.0030(17)
C28 0.038(3) 0.031(2) 0.038(2) 0.016(2) 0.000(2) -0.011(2)
C29 0.039(2) 0.030(2) 0.0217(17) 0.0066(16) -0.0002(18) -0.004(2)
C30 0.027(2) 0.0184(19) 0.055(3) 0.013(2) -0.010(2) -0.0001(17)
C31 0.033(2) 0.038(3) 0.035(2) 0.011(2) -0.006(2) 0.003(2)
C32 0.029(2) 0.030(2) 0.052(3) -0.004(2) -0.015(2) 0.000(2)
C33 0.020(2) 0.038(3) 0.061(3) 0.003(3) 0.005(2) 0.0018(19)
C34 0.031(3) 0.030(2) 0.055(3) -0.011(2) -0.004(2) 0.010(2)
C13 0.033(2) 0.045(3) 0.0247(19) -0.001(2) -0.0059(18) -0.005(2)
C14 0.052(3) 0.029(2) 0.0233(18) -0.0054(17) 0.006(2) 0.000(2)
C15 0.031(2) 0.053(3) 0.027(2) 0.009(2) 0.0094(19) 0.010(2)
C16 0.035(3) 0.034(3) 0.035(2) 0.011(2) 0.007(2) -0.007(2)
C18 0.0149(17) 0.024(2) 0.033(2) -0.0039(17) 0.0008(16) 0.0011(15)
C17 0.036(2) 0.033(2) 0.030(2) 0.0086(19) 0.004(2) 0.007(2)

loop_
_atom_type_symbol
_atom_type_description
_atom_type_scat_dispersion_real
_atom_type_scat_dispersion_imag
_atom_type_scat_source
C C 0.0033 0.0016 'International Tables Vol C Tables 4.2.6.8 and 6.1.1.4'
H H 0.0000 0.0000 'International Tables Vol C Tables 4.2.6.8 and 6.1.1.4'
F F 0.0171 0.0103 'International Tables Vol C Tables 4.2.6.8 and 6.1.1.4'
N N 0.0061 0.0033 'International Tables Vol C Tables 4.2.6.8 and 6.1.1.4'
P P 0.1023 0.0942 'International Tables Vol C Tables 4.2.6.8 and 6.1.1.4'
S S 0.1246 0.1234 'International Tables Vol C Tables 4.2.6.8 and 6.1.1.4'
Co Co 0.3494 0.9721 'International Tables Vol C Tables 4.2.6.8 and 6.1.1.4'

loop_
_geom_angle_atom_site_label_1
_geom_angle_atom_site_label_2
_geom_angle_atom_site_label_3
_geom_angle
_geom_angle_site_symmetry_1
_geom_angle_site_symmetry_3
_geom_angle_publ_flag
C10 Co1 C11 41.5(2) . . ?
C10 Co1 C17 160.4(2) . . ?
C11 Co1 C17 122.0(2) . . ?
C10 Co1 C13 158.1(2) . . ?
C11 Co1 C13 158.4(2) . . ?
C17 Co1 C13 40.8(2) . . ?
C10 Co1 C12 68.9(2) . . ?
C11 Co1 C12 40.76(19) . . ?
C17 Co1 C12 105.18(19) . . ?
C13 Co1 C12 122.0(2) . . ?
C10 Co1 C16 124.8(2) . . ?
C11 Co1 C16 107.0(2) . . ?
C17 Co1 C16 40.9(2) . . ?
C13 Co1 C16 68.4(2) . . ?
C12 Co1 C16 120.6(2) . . ?
C10 Co1 C14 123.2(2) . . ?
C11 Co1 C14 159.1(2) . . ?
C17 Co1 C14 68.7(2) . . ?
C13 Co1 C14 40.7(2) . . ?
C12 Co1 C14 159.3(2) . . ?
C16 Co1 C14 68.5(2) . . ?
C10 Co1 C9 40.92(18) . . ?
C11 Co1 C9 69.3(2) . . ?
C17 Co1 C9 156.2(2) . . ?
C13 Co1 C9 121.53(19) . . ?
C12 Co1 C9 68.79(18) . . ?
C16 Co1 C9 161.99(19) . . ?
C14 Co1 C9 108.36(18) . . ?
C10 Co1 C15 109.22(19) . . ?
C11 Co1 C15 122.8(2) . . ?
C17 Co1 C15 68.6(2) . . ?
C13 Co1 C15 68.3(2) . . ?
C12 Co1 C15 157.4(2) . . ?
C16 Co1 C15 40.6(2) . . ?
C14 Co1 C15 40.6(2) . . ?
C9 Co1 C15 125.54(19) . . ?
C10 Co1 C8 67.97(18) . . ?
C11 Co1 C8 68.37(19) . . ?
C17 Co1 C8 120.53(19) . . ?
C13 Co1 C8 106.95(19) . . ?
C12 Co1 C8 40.74(17) . . ?
C16 Co1 C8 156.43(19) . . ?
C14 Co1 C8 124.04(19) . . ?
C9 Co1 C8 40.11(17) . . ?
C15 Co1 C8 161.2(2) . . ?
C6 C1 C2 120.2(4) . . ?
C6 C1 N1 119.2(4) . . ?
C2 C1 N1 120.6(4) . . ?
C7 N1 C1 126.7(4) . . ?
C7 N1 H1 112(4) . . ?
C1 N1 H1 122(4) . . ?
C34 Co2 C28 122.1(2) . . ?
C34 Co2 C27 158.9(2) . . ?
C28 Co2 C27 41.1(2) . . ?
C34 Co2 C31 68.6(2) . . ?
C28 Co2 C31 158.9(2) . . ?
C27 Co2 C31 122.8(2) . . ?
C34 Co2 C33 41.0(2) . . ?
C28 Co2 C33 106.5(2) . . ?
C27 Co2 C33 122.4(2) . . ?
C31 Co2 C33 68.8(2) . . ?
C34 Co2 C30 40.8(2) . . ?
C28 Co2 C30 158.7(2) . . ?
C27 Co2 C30 158.9(2) . . ?
C31 Co2 C30 40.6(2) . . ?
C33 Co2 C30 68.8(2) . . ?
C34 Co2 C29 106.7(2) . . ?
C28 Co2 C29 41.07(19) . . ?
C27 Co2 C29 69.05(19) . . ?
C31 Co2 C29 158.9(2) . . ?
C33 Co2 C29 122.0(2) . . ?
C30 Co2 C29 122.56(19) . . ?
C34 Co2 C26 158.5(2) . . ?
C28 Co2 C26 69.3(2) . . ?
C27 Co2 C26 41.11(18) . . ?
C31 Co2 C26 107.39(19) . . ?
C33 Co2 C26 159.1(2) . . ?
C30 Co2 C26 122.56(19) . . ?
C29 Co2 C26 68.98(18) . . ?
C34 Co2 C32 68.3(2) . . ?
C28 Co2 C32 122.7(2) . . ?
C27 Co2 C32 107.8(2) . . ?
C31 Co2 C32 40.5(2) . . ?
C33 Co2 C32 40.7(2) . . ?
C30 Co2 C32 68.0(2) . . ?
C29 Co2 C32 158.7(2) . . ?
C26 Co2 C32 123.3(2) . . ?
C34 Co2 C25 122.66(19) . . ?
C28 Co2 C25 68.50(19) . . ?
C27 Co2 C25 68.39(18) . . ?
C31 Co2 C25 123.33(18) . . ?
C33 Co2 C25 158.6(2) . . ?
C30 Co2 C25 107.91(18) . . ?
C29 Co2 C25 40.58(17) . . ?
C26 Co2 C25 40.57(16) . . ?
C32 Co2 C25 159.52(19) . . ?
C3 C2 C1 119.9(4) . . ?
C3 C2 H2 120.0 . . ?
C1 C2 H2 120.0 . . ?
C7 N2 C8 129.4(4) . . ?
C7 N2 H2AA 119(4) . . ?
C8 N2 H2AA 112(4) . . ?
F6A P1A F5A 87.2(6) . . ?
F6A P1A F4A 89.5(6) . . ?
F5A P1A F4A 91.0(5) . . ?
F6A P1A F2A 91.5(6) . . ?
F5A P1A F2A 178.6(8) . . ?
F4A P1A F2A 88.3(5) . . ?
F6A P1A F3A 95.1(6) . . ?
F5A P1A F3A 85.6(5) . . ?
F4A P1A F3A 174.1(7) . . ?
F2A P1A F3A 95.2(6) . . ?
F6A P1A F1A 173.0(8) . . ?
F5A P1A F1A 88.2(6) . . ?
F4A P1A F1A 85.3(5) . . ?
F2A P1A F1A 92.9(6) . . ?
F3A P1A F1A 89.8(6) . . ?
F3B P1B F5B 92.0(11) . . ?
F3B P1B F6B 93.5(10) . . ?
F5B P1B F6B 91.4(11) . . ?
F3B P1B F1B 86.9(10) . . ?
F5B P1B F1B 87.7(11) . . ?
F6B P1B F1B 179.1(14) . . ?
F3B P1B F2B 90.5(10) . . ?
F5B P1B F2B 174.2(14) . . ?
F6B P1B F2B 93.6(11) . . ?
F1B P1B F2B 87.2(11) . . ?
F3B P1B F4B 179.1(13) . . ?
F5B P1B F4B 88.9(10) . . ?
F6B P1B F4B 86.3(10) . . ?
F1B P1B F4B 93.3(11) . . ?
F2B P1B F4B 88.6(10) . . ?
F7 P2 F8 90.2(3) . . ?
F7 P2 F10 180.0(3) . . ?
F8 P2 F10 89.8(3) . . ?
F7 P2 F12 88.7(2) . . ?
F8 P2 F12 91.9(2) . . ?
F10 P2 F12 91.3(2) . . ?
F7 P2 F9 90.4(2) . . ?
F8 P2 F9 90.2(2) . . ?
F10 P2 F9 89.7(2) . . ?
F12 P2 F9 177.7(2) . . ?
F7 P2 F11 89.7(2) . . ?
F8 P2 F11 178.2(2) . . ?
F10 P2 F11 90.3(3) . . ?
F12 P2 F11 89.9(2) . . ?
F9 P2 F11 88.0(2) . . ?
N1 C7 N2 111.3(4) . . ?
N1 C7 S1 124.0(3) . . ?
N2 C7 S1 124.7(3) . . ?
C1 C6 C5 119.5(4) . . ?
C1 C6 H6 120.2 . . ?
C5 C6 H6 120.2 . . ?
C4 C5 C6 120.3(4) . . ?
C4 C5 H5 119.8 . . ?
C6 C5 H5 119.8 . . ?
C25 N4 C24 128.2(3) . . ?
C25 N4 H4A 120(4) . . ?
C24 N4 H4A 110(4) . . ?
C5 C4 C3 120.2(4) . . ?
C5 C4 H4 119.9 . . ?
C3 C4 H4 119.9 . . ?
N2 C8 C9 131.4(4) . . ?
N2 C8 C12 120.8(4) . . ?
C9 C8 C12 107.7(4) . . ?
N2 C8 Co1 126.4(3) . . ?
C9 C8 Co1 68.4(2) . . ?
C12 C8 Co1 67.5(2) . . ?
C8 C9 C10 107.9(4) . . ?
C8 C9 Co1 71.4(2) . . ?
C10 C9 Co1 68.6(2) . . ?
C8 C9 H9 126.0 . . ?
C10 C9 H9 126.0 . . ?
Co1 C9 H9 126.0 . . ?
C9 C10 C11 108.2(4) . . ?
C9 C10 Co1 70.5(2) . . ?
C11 C10 Co1 69.0(3) . . ?
C9 C10 H10 125.9 . . ?
C11 C10 H10 125.9 . . ?
Co1 C10 H10 125.9 . . ?
C12 C11 C10 107.7(4) . . ?
C12 C11 Co1 70.1(3) . . ?
C10 C11 Co1 69.4(3) . . ?
C12 C11 H11 126.2 . . ?
C10 C11 H11 126.2 . . ?
Co1 C11 H11 126.2 . . ?
C11 C12 C8 108.4(4) . . ?
C11 C12 Co1 69.1(3) . . ?
C8 C12 Co1 71.8(2) . . ?
C11 C12 H12 125.8 . . ?
C8 C12 H12 125.8 . . ?
Co1 C12 H12 125.8 . . ?
C24 N3 C18 131.4(4) . . ?
C24 N3 H3A 109(3) . . ?
C18 N3 H3A 120(3) . . ?
C2 C3 C4 119.8(4) . . ?
C2 C3 H3 120.1 . . ?
C4 C3 H3 120.1 . . ?
C20 C19 C18 121.4(5) . . ?
C20 C19 H19 119.3 . . ?
C18 C19 H19 119.3 . . ?
C19 C20 C21 119.8(5) . . ?
C19 C20 H20 120.1 . . ?
C21 C20 H20 120.1 . . ?
C22 C21 C20 118.7(5) . . ?
C22 C21 H21 120.7 . . ?
C20 C21 H21 120.7 . . ?
C21 C22 C23 122.4(5) . . ?
C21 C22 H22 118.8 . . ?
C23 C22 H22 118.8 . . ?
C22 C23 C18 118.6(4) . . ?
C22 C23 H23 120.7 . . ?
C18 C23 H23 120.7 . . ?
N3 C24 N4 110.9(3) . . ?
N3 C24 S2 127.1(3) . . ?
N4 C24 S2 121.9(3) . . ?
N4 C25 C26 130.4(4) . . ?
N4 C25 C29 121.4(4) . . ?
C26 C25 C29 108.1(4) . . ?
N4 C25 Co2 131.1(3) . . ?
C26 C25 Co2 68.5(2) . . ?
C29 C25 Co2 68.4(2) . . ?
C27 C26 C25 107.5(4) . . ?
C27 C26 Co2 68.6(3) . . ?
C25 C26 Co2 70.9(2) . . ?
C27 C26 H26 126.3 . . ?
C25 C26 H26 126.3 . . ?
Co2 C26 H26 126.3 . . ?
C28 C27 C26 108.4(4) . . ?
C28 C27 Co2 69.4(3) . . ?
C26 C27 Co2 70.3(2) . . ?
C28 C27 H27 125.8 . . ?
C26 C27 H27 125.8 . . ?
Co2 C27 H27 125.8 . . ?
C27 C28 C29 108.0(4) . . ?
C27 C28 Co2 69.5(3) . . ?
C29 C28 Co2 70.2(2) . . ?
C27 C28 H28 126.0 . . ?
C29 C28 H28 126.0 . . ?
Co2 C28 H28 126.0 . . ?
C28 C29 C25 107.9(4) . . ?
C28 C29 Co2 68.8(3) . . ?
C25 C29 Co2 71.0(2) . . ?
C28 C29 H29 126.0 . . ?
C25 C29 H29 126.0 . . ?
Co2 C29 H29 126.0 . . ?
C34 C30 C31 107.9(4) . . ?
C34 C30 Co2 69.0(3) . . ?
C31 C30 Co2 69.4(3) . . ?
C34 C30 H30 126.0 . . ?
C31 C30 H30 126.0 . . ?
Co2 C30 H30 126.0 . . ?
C32 C31 C30 107.9(5) . . ?
C32 C31 Co2 70.1(3) . . ?
C30 C31 Co2 70.0(3) . . ?
C32 C31 H31 126.0 . . ?
C30 C31 H31 126.0 . . ?
Co2 C31 H31 126.0 . . ?
C31 C32 C33 108.7(5) . . ?
C31 C32 Co2 69.3(3) . . ?
C33 C32 Co2 69.4(3) . . ?
C31 C32 H32 125.6 . . ?
C33 C32 H32 125.6 . . ?
Co2 C32 H32 125.6 . . ?
C32 C33 C34 107.0(5) . . ?
C32 C33 Co2 69.9(3) . . ?
C34 C33 Co2 69.1(3) . . ?
C32 C33 H33 126.5 . . ?
C34 C33 H33 126.5 . . ?
Co2 C33 H33 126.5 . . ?
C30 C34 C33 108.4(5) . . ?
C30 C34 Co2 70.2(3) . . ?
C33 C34 Co2 69.9(3) . . ?
C30 C34 H34 125.8 . . ?
C33 C34 H34 125.8 . . ?
Co2 C34 H34 125.8 . . ?
C17 C13 C14 108.5(4) . . ?
C17 C13 Co1 69.5(3) . . ?
C14 C13 Co1 70.1(3) . . ?
C17 C13 H13 125.7 . . ?
C14 C13 H13 125.7 . . ?
Co1 C13 H13 125.7 . . ?
C13 C14 C15 107.7(4) . . ?
C13 C14 Co1 69.2(2) . . ?
C15 C14 Co1 70.0(3) . . ?
C13 C14 H14 126.1 . . ?
C15 C14 H14 126.1 . . ?
Co1 C14 H14 126.1 . . ?
C16 C15 C14 107.9(4) . . ?
C16 C15 Co1 69.3(3) . . ?
C14 C15 Co1 69.4(3) . . ?
C16 C15 H15 126.0 . . ?
C14 C15 H15 126.0 . . ?
Co1 C15 H15 126.0 . . ?
C17 C16 C15 108.1(5) . . ?
C17 C16 Co1 69.1(3) . . ?
C15 C16 Co1 70.1(3) . . ?
C17 C16 H16 126.0 . . ?
C15 C16 H16 126.0 . . ?
Co1 C16 H16 126.0 . . ?
C19 C18 C23 119.1(4) . . ?
C19 C18 N3 115.5(4) . . ?
C23 C18 N3 125.3(4) . . ?
C13 C17 C16 107.7(5) . . ?
C13 C17 Co1 69.7(3) . . ?
C16 C17 Co1 70.0(3) . . ?
C13 C17 H17 126.1 . . ?
C16 C17 H17 126.1 . . ?
Co1 C17 H17 126.1 . . ?

loop_
_geom_bond_atom_site_label_1
_geom_bond_atom_site_label_2
_geom_bond_distance
_geom_bond_site_symmetry_2
_geom_bond_publ_flag
Co1 C10 2.020(4) . ?
Co1 C11 2.015(5) . ?
Co1 C17 2.024(4) . ?
Co1 C13 2.027(4) . ?
Co1 C12 2.028(4) . ?
Co1 C16 2.035(5) . ?
Co1 C14 2.038(4) . ?
Co1 C9 2.045(4) . ?
Co1 C15 2.046(5) . ?
Co1 C8 2.085(4) . ?
C1 C6 1.382(6) . ?
C1 C2 1.385(6) . ?
C1 N1 1.426(5) . ?
N1 C7 1.346(5) . ?
N1 H1 0.87(6) . ?
S1 C7 1.664(4) . ?
Co2 C34 2.022(5) . ?
Co2 C28 2.020(5) . ?
Co2 C27 2.021(4) . ?
Co2 C31 2.029(5) . ?
Co2 C33 2.032(5) . ?
Co2 C30 2.038(4) . ?
Co2 C29 2.039(4) . ?
Co2 C26 2.043(4) . ?
Co2 C32 2.039(5) . ?
Co2 C25 2.075(4) . ?
C2 C3 1.383(6) . ?
C2 H2 0.9500 . ?
N2 C7 1.369(6) . ?
N2 C8 1.385(5) . ?
N2 H2AA 0.88(6) . ?
S2 C24 1.659(4) . ?
P1A F6A 1.583(9) . ?
P1A F5A 1.570(9) . ?
P1A F4A 1.592(10) . ?
P1A F2A 1.563(9) . ?
P1A F3A 1.575(10) . ?
P1A F1A 1.609(10) . ?
P1B F3B 1.567(17) . ?
P1B F5B 1.563(17) . ?
P1B F6B 1.540(17) . ?
P1B F1B 1.541(17) . ?
P1B F2B 1.574(17) . ?
P1B F4B 1.597(17) . ?
P2 F7 1.572(4) . ?
P2 F8 1.576(4) . ?
P2 F10 1.581(4) . ?
P2 F12 1.579(3) . ?
P2 F9 1.599(4) . ?
P2 F11 1.608(3) . ?
C6 C5 1.390(6) . ?
C6 H6 0.9500 . ?
C5 C4 1.371(7) . ?
C5 H5 0.9500 . ?
N4 C25 1.387(5) . ?
N4 C24 1.388(5) . ?
N4 H4A 0.91(6) . ?
C4 C3 1.386(6) . ?
C4 H4 0.9500 . ?
C8 C9 1.417(6) . ?
C8 C12 1.432(6) . ?
C9 C10 1.421(6) . ?
C9 H9 1.0000 . ?
C10 C11 1.430(7) . ?
C10 H10 1.0000 . ?
C11 C12 1.408(7) . ?
C11 H11 1.0000 . ?
C12 H12 1.0000 . ?
N3 C24 1.348(5) . ?
N3 C18 1.420(6) . ?
N3 H3A 0.93(4) . ?
C3 H3 0.9500 . ?
C19 C20 1.375(7) . ?
C19 C18 1.383(6) . ?
C19 H19 0.9500 . ?
C20 C21 1.390(8) . ?
C20 H20 0.9500 . ?
C21 C22 1.372(8) . ?
C21 H21 0.9500 . ?
C22 C23 1.380(7) . ?
C22 H22 0.9500 . ?
C23 C18 1.398(6) . ?
C23 H23 0.9500 . ?
C25 C26 1.428(6) . ?
C25 C29 1.427(6) . ?
C26 C27 1.427(6) . ?
C26 H26 1.0000 . ?
C27 C28 1.420(7) . ?
C27 H27 1.0000 . ?
C28 C29 1.424(7) . ?
C28 H28 1.0000 . ?
C29 H29 1.0000 . ?
C30 C34 1.414(8) . ?
C30 C31 1.411(7) . ?
C30 H30 1.0000 . ?
C31 C32 1.409(7) . ?
C31 H31 1.0000 . ?
C32 C33 1.415(8) . ?
C32 H32 1.0000 . ?
C33 C34 1.420(7) . ?
C33 H33 1.0000 . ?
C34 H34 1.0000 . ?
C13 C17 1.412(7) . ?
C13 C14 1.414(7) . ?
C13 H13 1.0000 . ?
C14 C15 1.417(7) . ?
C14 H14 1.0000 . ?
C15 C16 1.417(7) . ?
C15 H15 1.0000 . ?
C16 C17 1.417(7) . ?
C16 H16 1.0000 . ?
C17 H17 1.0000 . ?

loop_
_geom_torsion_atom_site_label_1
_geom_torsion_atom_site_label_2
_geom_torsion_atom_site_label_3
_geom_torsion_atom_site_label_4
_geom_torsion
_geom_torsion_site_symmetry_1
_geom_torsion_site_symmetry_2
_geom_torsion_site_symmetry_3
_geom_torsion_site_symmetry_4
_geom_torsion_publ_flag
C6 C1 N1 C7 133.6(5) . . . . ?
C2 C1 N1 C7 -49.5(6) . . . . ?
C6 C1 C2 C3 0.7(7) . . . . ?
N1 C1 C2 C3 -176.1(4) . . . . ?
C1 N1 C7 N2 162.8(4) . . . . ?
C1 N1 C7 S1 -18.0(6) . . . . ?
C8 N2 C7 N1 169.1(4) . . . . ?
C8 N2 C7 S1 -10.1(6) . . . . ?
C2 C1 C6 C5 -0.9(7) . . . . ?
N1 C1 C6 C5 175.9(4) . . . . ?
C1 C6 C5 C4 0.2(7) . . . . ?
C6 C5 C4 C3 0.7(7) . . . . ?
C7 N2 C8 C9 -6.0(8) . . . . ?
C7 N2 C8 C12 178.2(4) . . . . ?
C7 N2 C8 Co1 -98.3(5) . . . . ?
N2 C8 C9 C10 -179.2(5) . . . . ?
C12 C8 C9 C10 -3.0(5) . . . . ?
Co1 C8 C9 C10 -59.1(3) . . . . ?
N2 C8 C9 Co1 -120.1(5) . . . . ?
C12 C8 C9 Co1 56.1(3) . . . . ?
C8 C9 C10 C11 1.9(5) . . . . ?
Co1 C9 C10 C11 -59.0(3) . . . . ?
C8 C9 C10 Co1 60.9(3) . . . . ?
C9 C10 C11 C12 -0.1(6) . . . . ?
Co1 C10 C11 C12 -60.0(3) . . . . ?
C9 C10 C11 Co1 59.9(3) . . . . ?
C10 C11 C12 C8 -1.8(6) . . . . ?
Co1 C11 C12 C8 -61.3(3) . . . . ?
C10 C11 C12 Co1 59.5(3) . . . . ?
N2 C8 C12 C11 179.7(4) . . . . ?
C9 C8 C12 C11 3.0(5) . . . . ?
Co1 C8 C12 C11 59.6(3) . . . . ?
N2 C8 C12 Co1 120.0(4) . . . . ?
C9 C8 C12 Co1 -56.7(3) . . . . ?
C1 C2 C3 C4 0.2(7) . . . . ?
C5 C4 C3 C2 -0.9(7) . . . . ?
C18 C19 C20 C21 0.3(7) . . . . ?
C19 C20 C21 C22 0.4(7) . . . . ?
C20 C21 C22 C23 -1.5(8) . . . . ?
C21 C22 C23 C18 1.8(8) . . . . ?
C18 N3 C24 N4 -171.3(4) . . . . ?
C18 N3 C24 S2 9.3(7) . . . . ?
C25 N4 C24 N3 -173.8(4) . . . . ?
C25 N4 C24 S2 5.6(6) . . . . ?
C24 N4 C25 C26 27.3(7) . . . . ?
C24 N4 C25 C29 -156.4(4) . . . . ?
C24 N4 C25 Co2 -68.7(6) . . . . ?
N4 C25 C26 C27 174.5(4) . . . . ?
C29 C25 C26 C27 -2.2(5) . . . . ?
Co2 C25 C26 C27 -59.1(3) . . . . ?
N4 C25 C26 Co2 -126.3(4) . . . . ?
C29 C25 C26 Co2 56.9(3) . . . . ?
C25 C26 C27 C28 1.5(5) . . . . ?
Co2 C26 C27 C28 -59.1(3) . . . . ?
C25 C26 C27 Co2 60.6(3) . . . . ?
C26 C27 C28 C29 -0.2(5) . . . . ?
Co2 C27 C28 C29 -59.8(3) . . . . ?
C26 C27 C28 Co2 59.6(3) . . . . ?
C27 C28 C29 C25 -1.2(5) . . . . ?
Co2 C28 C29 C25 -60.5(3) . . . . ?
C27 C28 C29 Co2 59.4(3) . . . . ?
N4 C25 C29 C28 -175.0(4) . . . . ?
C26 C25 C29 C28 2.1(5) . . . . ?
Co2 C25 C29 C28 59.1(3) . . . . ?
N4 C25 C29 Co2 125.9(4) . . . . ?
C26 C25 C29 Co2 -57.0(3) . . . . ?
C34 C30 C31 C32 1.8(5) . . . . ?
Co2 C30 C31 C32 60.2(3) . . . . ?
C34 C30 C31 Co2 -58.4(3) . . . . ?
C30 C31 C32 C33 -1.8(6) . . . . ?
Co2 C31 C32 C33 58.3(4) . . . . ?
C30 C31 C32 Co2 -60.1(3) . . . . ?
C31 C32 C33 C34 1.1(6) . . . . ?
Co2 C32 C33 C34 59.4(4) . . . . ?
C31 C32 C33 Co2 -58.3(3) . . . . ?
C31 C30 C34 C33 -1.1(5) . . . . ?
Co2 C30 C34 C33 -59.7(4) . . . . ?
C31 C30 C34 Co2 58.6(3) . . . . ?
C32 C33 C34 C30 0.0(6) . . . . ?
Co2 C33 C34 C30 59.9(3) . . . . ?
C32 C33 C34 Co2 -59.9(3) . . . . ?
C17 C13 C14 C15 0.5(5) . . . . ?
Co1 C13 C14 C15 59.6(3) . . . . ?
C17 C13 C14 Co1 -59.1(3) . . . . ?
C13 C14 C15 C16 -0.4(5) . . . . ?
Co1 C14 C15 C16 58.8(3) . . . . ?
C13 C14 C15 Co1 -59.1(3) . . . . ?
C14 C15 C16 C17 0.0(5) . . . . ?
Co1 C15 C16 C17 58.9(3) . . . . ?
C14 C15 C16 Co1 -58.8(3) . . . . ?
C20 C19 C18 C23 0.0(7) . . . . ?
C20 C19 C18 N3 -179.7(4) . . . . ?
C22 C23 C18 C19 -1.0(7) . . . . ?
C22 C23 C18 N3 178.6(5) . . . . ?
C24 N3 C18 C19 170.3(4) . . . . ?
C24 N3 C18 C23 -9.4(7) . . . . ?
C14 C13 C17 C16 -0.5(5) . . . . ?
Co1 C13 C17 C16 -59.9(3) . . . . ?
C14 C13 C17 Co1 59.4(3) . . . . ?
C15 C16 C17 C13 0.3(5) . . . . ?
Co1 C16 C17 C13 59.8(3) . . . . ?
C15 C16 C17 Co1 -59.5(3) . . . . ?
